data_7705780
loop_
_publ_author_name
'Plajer, Alex J.'
'Crusius, Daniel'
'Jethwa, Rajesh B.'
'Garc\'ia-Romero, \'Alvaro'
'Bond, Andrew D.'
'Garc\'ia-Rodr\'iguez, Ra\'ul'
'Wright, Dominic S.'

_publ_section_title
;
 Coordination chemistry of the bench-stable tris-2-pyridyl pnictogen
 ligands [E(6-Me-2-py)<sub>3</sub>] (E = As, As[double bond, length as
 m-dash]O, Sb).
;
_journal_issue 7
_journal_name_full 'Dalton transactions (Cambridge, England : 2003)'
_journal_page_first 2393
_journal_page_last 2402
_journal_paper_doi 10.1039/d0dt03732j
_journal_volume 50
_journal_year 2021
_chemical_formula_moiety 'C12 H14 Br2 Co N2'
_chemical_formula_sum 'C12 H14 Br2 Co N2'
_chemical_formula_weight 405.00
_space_group_crystal_system triclinic
_space_group_IT_number 2
_space_group_name_Hall '-P 1'
_space_group_name_H-M_alt 'P -1'
_atom_sites_solution_hydrogens geom
_atom_sites_solution_primary dual
_atom_sites_solution_secondary difmap
_audit_creation_method SHELXL-2018/1
_audit_update_record
;
2020-10-21 deposited with the CCDC.	2020-11-26 downloaded from the CCDC.
;
_cell_angle_alpha 85.187(5)
_cell_angle_beta 78.798(5)
_cell_angle_gamma 68.072(4)
_cell_formula_units_Z 2
_cell_length_a 7.8472(5)
_cell_length_b 8.7748(6)
_cell_length_c 11.4684(9)
_cell_measurement_reflns_used 2701
_cell_measurement_temperature 180(2)
_cell_measurement_theta_max 66.72
_cell_measurement_theta_min 5.43
_cell_volume 718.54(9)
_computing_cell_refinement 'SAINT (Bruker, 2016)'
_computing_data_collection 'APEX3 (Bruker, 2016)'
_computing_data_reduction SAINT
_computing_molecular_graphics 'Mercury (Macrae et al., 2008)'
_computing_publication_material SHELXL
_computing_structure_refinement 'SHELXL (Sheldrick, 2015)'
_computing_structure_solution 'SHELXT (Sheldrick, 2015)'
_diffrn_ambient_temperature 180(2)
_diffrn_measured_fraction_theta_full 0.977
_diffrn_measured_fraction_theta_max 0.977
_diffrn_measurement_device_type 'Bruker D8-QUEST PHOTON-100'
_diffrn_measurement_method '\w and \f-scans'
_diffrn_radiation_type CuK\a
_diffrn_radiation_wavelength 1.54178
_diffrn_reflns_av_R_equivalents 0.0691
_diffrn_reflns_av_unetI/netI 0.0869
_diffrn_reflns_Laue_measured_fraction_full 0.977
_diffrn_reflns_Laue_measured_fraction_max 0.977
_diffrn_reflns_limit_h_max 7
_diffrn_reflns_limit_h_min -9
_diffrn_reflns_limit_k_max 10
_diffrn_reflns_limit_k_min -10
_diffrn_reflns_limit_l_max 13
_diffrn_reflns_limit_l_min -13
_diffrn_reflns_number 5287
_diffrn_reflns_point_group_measured_fraction_full 0.977
_diffrn_reflns_point_group_measured_fraction_max 0.977
_diffrn_reflns_theta_full 66.781
_diffrn_reflns_theta_max 66.781
_diffrn_reflns_theta_min 3.930
_diffrn_source 'Incoatec I\mS Cu microsource'
_exptl_absorpt_coefficient_mu 15.708
_exptl_absorpt_correction_T_max 0.7528
_exptl_absorpt_correction_T_min 0.4032
_exptl_absorpt_correction_type multi-scan
_exptl_absorpt_process_details 'SADABS (Bruker, 2014)'
_exptl_crystal_colour blue
_exptl_crystal_density_diffrn 1.872
_exptl_crystal_description block
_exptl_crystal_F_000 394
_exptl_crystal_size_max 0.150
_exptl_crystal_size_mid 0.120
_exptl_crystal_size_min 0.070
_refine_diff_density_max 1.386
_refine_diff_density_min -0.951
_refine_diff_density_rms 0.179
_refine_ls_extinction_method none
_refine_ls_goodness_of_fit_ref 1.030
_refine_ls_hydrogen_treatment constr
_refine_ls_matrix_type full
_refine_ls_number_parameters 156
_refine_ls_number_reflns 2490
_refine_ls_number_restraints 0
_refine_ls_restrained_S_all 1.030
_refine_ls_R_factor_all 0.0772
_refine_ls_R_factor_gt 0.0559
_refine_ls_shift/su_max 0.001
_refine_ls_shift/su_mean 0.000
_refine_ls_structure_factor_coef Fsqd
_refine_ls_weighting_details 'w=1/[\s^2^(Fo^2^)+(0.0817P)^2^] where P=(Fo^2^+2Fc^2^)/3'
_refine_ls_weighting_scheme calc
_refine_ls_wR_factor_gt 0.1375
_refine_ls_wR_factor_ref 0.1513
_reflns_Friedel_coverage 0.000
_reflns_number_gt 1911
_reflns_number_total 2490
_reflns_threshold_expression 'I > 2\s(I)'
_cod_data_source_file d0dt03732j2.cif
_cod_data_source_block CoBr2(6-Me-2-py)2
_cod_depositor_comments 'Adding full bibliography for 7705770--7705782.cif.'
_cod_database_code 7705780
_cambridge_user_name 'Alex Plajer'
_cambridge_user_crsid ajp233
_cambridge_supervisor_name 'Dominic Wright'
_cambridge_supervisor_crsid dsw1000
_cambridge_crystallographer_name 'Andrew Bond'
_cambridge_crystallographer_crsid adb29
_cambridge_sample_id DC_SbCoBr2
_cambridge_data_id DW_B1_0327
_shelx_space_group_comment
;
The symmetry employed for this shelxl refinement is uniquely defined
by the following loop, which should always be used as a source of
symmetry information in preference to the above space-group names.
They are only intended as comments.
;
_shelx_estimated_absorpt_t_min 0.202
_shelx_estimated_absorpt_t_max 0.406

loop_
_space_group_symop_operation_xyz
'x, y, z'
'-x, -y, -z'

loop_
_atom_site_label
_atom_site_type_symbol
_atom_site_fract_x
_atom_site_fract_y
_atom_site_fract_z
_atom_site_U_iso_or_equiv
_atom_site_adp_type
_atom_site_occupancy
_atom_site_site_symmetry_order
_atom_site_calc_flag
_atom_site_refinement_flags_posn
_atom_site_refinement_flags_adp
_atom_site_refinement_flags_occupancy
_atom_site_disorder_assembly
_atom_site_disorder_group
Br2 Br 0.26111(11) 1.00024(9) 0.66664(7) 0.0297(3) Uani 1 1 d . . . . .
Br1 Br 0.29610(12) 0.62306(10) 0.87797(7) 0.0330(3) Uani 1 1 d . . . . .
Co1 Co 0.47185(17) 0.76136(13) 0.75077(10) 0.0225(3) Uani 1 1 d . . . . .
N1 N 0.6444(8) 0.6112(7) 0.6150(5) 0.0227(13) Uani 1 1 d . . . . .
N2 N 0.6268(8) 0.8241(7) 0.8480(6) 0.0239(13) Uani 1 1 d . . . . .
C1 C 0.6101(11) 0.6552(9) 0.5033(7) 0.0280(17) Uani 1 1 d . . . . .
H1 H 0.518230 0.759621 0.491242 0.034 Uiso 1 1 calc R U . . .
C2 C 0.7006(12) 0.5573(10) 0.4078(7) 0.0319(18) Uani 1 1 d . . . . .
H2 H 0.675171 0.594658 0.330557 0.038 Uiso 1 1 calc R U . . .
C3 C 0.8299(12) 0.4026(10) 0.4240(8) 0.0352(19) Uani 1 1 d . . . . .
H3 H 0.890989 0.329643 0.359332 0.042 Uiso 1 1 calc R U . . .
C4 C 0.8671(11) 0.3582(9) 0.5355(7) 0.0295(17) Uani 1 1 d . . . . .
H4 H 0.958410 0.253718 0.548207 0.035 Uiso 1 1 calc R U . . .
C5 C 0.7751(11) 0.4617(9) 0.6310(7) 0.0285(17) Uani 1 1 d . . . . .
C6 C 0.8175(14) 0.4169(10) 0.7544(8) 0.043(2) Uani 1 1 d . . . . .
H6A H 0.921797 0.311284 0.752842 0.065 Uiso 1 1 calc R U . . .
H6B H 0.707153 0.408289 0.807272 0.065 Uiso 1 1 calc R U . . .
H6C H 0.850998 0.502020 0.783415 0.065 Uiso 1 1 calc R U . . .
C7 C 0.6201(12) 0.7733(10) 0.9624(7) 0.0306(18) Uani 1 1 d . . . . .
H7 H 0.547880 0.707746 0.991989 0.037 Uiso 1 1 calc R U . . .
C8 C 0.7151(12) 0.8130(10) 1.0393(7) 0.0346(19) Uani 1 1 d . . . . .
H8 H 0.709885 0.773394 1.119125 0.042 Uiso 1 1 calc R U . . .
C9 C 0.8143(12) 0.9090(11) 0.9974(8) 0.037(2) Uani 1 1 d . . . . .
H9 H 0.877528 0.940158 1.048371 0.044 Uiso 1 1 calc R U . . .
C10 C 0.8236(11) 0.9614(11) 0.8808(8) 0.041(2) Uani 1 1 d . . . . .
H10 H 0.895244 1.027237 0.850746 0.049 Uiso 1 1 calc R U . . .
C11 C 0.7285(10) 0.9186(9) 0.8070(7) 0.0265(17) Uani 1 1 d . . . . .
C12 C 0.7353(12) 0.9738(11) 0.6801(8) 0.039(2) Uani 1 1 d . . . . .
H12A H 0.852695 0.991166 0.650652 0.059 Uiso 1 1 calc R U . . .
H12B H 0.630032 1.076953 0.673792 0.059 Uiso 1 1 calc R U . . .
H12C H 0.727717 0.889697 0.632451 0.059 Uiso 1 1 calc R U . . .

loop_
_atom_site_aniso_label
_atom_site_aniso_U_11
_atom_site_aniso_U_22
_atom_site_aniso_U_33
_atom_site_aniso_U_23
_atom_site_aniso_U_13
_atom_site_aniso_U_12
Br2 0.0312(5) 0.0234(4) 0.0309(5) 0.0118(3) -0.0111(3) -0.0056(3)
Br1 0.0415(5) 0.0319(5) 0.0315(5) 0.0131(3) -0.0097(4) -0.0214(4)
Co1 0.0292(7) 0.0183(6) 0.0215(7) 0.0082(5) -0.0099(5) -0.0095(5)
N1 0.028(3) 0.019(3) 0.023(3) 0.009(2) -0.013(3) -0.010(3)
N2 0.024(3) 0.020(3) 0.028(3) 0.006(2) -0.008(3) -0.007(3)
C1 0.037(4) 0.030(4) 0.023(4) 0.007(3) -0.012(3) -0.017(4)
C2 0.044(5) 0.035(4) 0.019(4) -0.001(3) -0.004(3) -0.016(4)
C3 0.039(5) 0.029(4) 0.036(5) -0.001(3) -0.002(4) -0.012(4)
C4 0.034(4) 0.021(4) 0.032(4) -0.001(3) -0.008(4) -0.007(3)
C5 0.030(4) 0.023(4) 0.032(4) 0.007(3) -0.008(3) -0.008(3)
C6 0.053(6) 0.024(4) 0.034(5) 0.008(3) -0.016(4) 0.010(4)
C7 0.041(5) 0.034(4) 0.025(4) 0.010(3) -0.008(4) -0.024(4)
C8 0.041(5) 0.039(5) 0.026(4) 0.011(3) -0.016(4) -0.014(4)
C9 0.032(4) 0.051(5) 0.037(5) 0.002(4) -0.011(4) -0.024(4)
C10 0.026(4) 0.055(5) 0.051(6) 0.009(4) -0.005(4) -0.029(4)
C11 0.021(4) 0.035(4) 0.026(4) 0.011(3) -0.006(3) -0.014(3)
C12 0.039(5) 0.045(5) 0.038(5) 0.017(4) -0.003(4) -0.025(4)

loop_
_atom_type_symbol
_atom_type_description
_atom_type_scat_dispersion_real
_atom_type_scat_dispersion_imag
_atom_type_scat_source
C C 0.0181 0.0091 'International Tables Vol C Tables 4.2.6.8 and 6.1.1.4'
H H 0.0000 0.0000 'International Tables Vol C Tables 4.2.6.8 and 6.1.1.4'
N N 0.0311 0.0180 'International Tables Vol C Tables 4.2.6.8 and 6.1.1.4'
Co Co -2.3653 3.6143 'International Tables Vol C Tables 4.2.6.8 and 6.1.1.4'
Br Br -0.6763 1.2805 'International Tables Vol C Tables 4.2.6.8 and 6.1.1.4'

loop_
_geom_angle_atom_site_label_1
_geom_angle_atom_site_label_2
_geom_angle_atom_site_label_3
_geom_angle
_geom_angle_site_symmetry_1
_geom_angle_site_symmetry_3
_geom_angle_publ_flag
N2 Co1 N1 109.7(2) . . ?
N2 Co1 Br1 108.65(18) . . ?
N1 Co1 Br1 110.14(16) . . ?
N2 Co1 Br2 111.06(17) . . ?
N1 Co1 Br2 108.35(16) . . ?
Br1 Co1 Br2 108.96(6) . . ?
C5 N1 C1 117.8(7) . . ?
C5 N1 Co1 124.1(5) . . ?
C1 N1 Co1 117.6(5) . . ?
C7 N2 C11 118.2(6) . . ?
C7 N2 Co1 117.2(5) . . ?
C11 N2 Co1 124.5(5) . . ?
N1 C1 C2 123.2(7) . . ?
N1 C1 H1 118.4 . . ?
C2 C1 H1 118.4 . . ?
C1 C2 C3 119.3(8) . . ?
C1 C2 H2 120.3 . . ?
C3 C2 H2 120.3 . . ?
C4 C3 C2 117.9(8) . . ?
C4 C3 H3 121.1 . . ?
C2 C3 H3 121.1 . . ?
C3 C4 C5 121.5(7) . . ?
C3 C4 H4 119.2 . . ?
C5 C4 H4 119.2 . . ?
N1 C5 C4 120.3(7) . . ?
N1 C5 C6 117.3(7) . . ?
C4 C5 C6 122.4(7) . . ?
C5 C6 H6A 109.5 . . ?
C5 C6 H6B 109.5 . . ?
H6A C6 H6B 109.5 . . ?
C5 C6 H6C 109.5 . . ?
H6A C6 H6C 109.5 . . ?
H6B C6 H6C 109.5 . . ?
N2 C7 C8 122.7(7) . . ?
N2 C7 H7 118.7 . . ?
C8 C7 H7 118.7 . . ?
C9 C8 C7 118.4(7) . . ?
C9 C8 H8 120.8 . . ?
C7 C8 H8 120.8 . . ?
C8 C9 C10 119.7(8) . . ?
C8 C9 H9 120.1 . . ?
C10 C9 H9 120.1 . . ?
C9 C10 C11 120.2(7) . . ?
C9 C10 H10 119.9 . . ?
C11 C10 H10 119.9 . . ?
N2 C11 C10 120.7(7) . . ?
N2 C11 C12 117.7(7) . . ?
C10 C11 C12 121.5(7) . . ?
C11 C12 H12A 109.5 . . ?
C11 C12 H12B 109.5 . . ?
H12A C12 H12B 109.5 . . ?
C11 C12 H12C 109.5 . . ?
H12A C12 H12C 109.5 . . ?
H12B C12 H12C 109.5 . . ?

loop_
_geom_bond_atom_site_label_1
_geom_bond_atom_site_label_2
_geom_bond_distance
_geom_bond_site_symmetry_2
_geom_bond_publ_flag
Br2 Co1 2.3981(13) . ?
Br1 Co1 2.3820(14) . ?
Co1 N2 2.038(6) . ?
Co1 N1 2.046(6) . ?
N1 C5 1.354(9) . ?
N1 C1 1.355(9) . ?
N2 C7 1.347(9) . ?
N2 C11 1.353(9) . ?
C1 C2 1.357(11) . ?
C1 H1 0.9500 . ?
C2 C3 1.382(12) . ?
C2 H2 0.9500 . ?
C3 C4 1.360(11) . ?
C3 H3 0.9500 . ?
C4 C5 1.383(11) . ?
C4 H4 0.9500 . ?
C5 C6 1.503(11) . ?
C6 H6A 0.9800 . ?
C6 H6B 0.9800 . ?
C6 H6C 0.9800 . ?
C7 C8 1.399(11) . ?
C7 H7 0.9500 . ?
C8 C9 1.350(11) . ?
C8 H8 0.9500 . ?
C9 C10 1.375(12) . ?
C9 H9 0.9500 . ?
C10 C11 1.387(11) . ?
C10 H10 0.9500 . ?
C11 C12 1.492(11) . ?
C12 H12A 0.9800 . ?
C12 H12B 0.9800 . ?
C12 H12C 0.9800 . ?

loop_
_geom_torsion_atom_site_label_1
_geom_torsion_atom_site_label_2
_geom_torsion_atom_site_label_3
_geom_torsion_atom_site_label_4
_geom_torsion
_geom_torsion_site_symmetry_1
_geom_torsion_site_symmetry_2
_geom_torsion_site_symmetry_3
_geom_torsion_site_symmetry_4
_geom_torsion_publ_flag
C5 N1 C1 C2 -0.3(11) . . . . ?
Co1 N1 C1 C2 -172.3(6) . . . . ?
N1 C1 C2 C3 2.3(12) . . . . ?
C1 C2 C3 C4 -3.0(12) . . . . ?
C2 C3 C4 C5 1.9(12) . . . . ?
C1 N1 C5 C4 -0.8(10) . . . . ?
Co1 N1 C5 C4 170.6(5) . . . . ?
C1 N1 C5 C6 177.7(7) . . . . ?
Co1 N1 C5 C6 -10.9(10) . . . . ?
C3 C4 C5 N1 0.0(12) . . . . ?
C3 C4 C5 C6 -178.4(8) . . . . ?
C11 N2 C7 C8 -0.6(12) . . . . ?
Co1 N2 C7 C8 -177.8(7) . . . . ?
N2 C7 C8 C9 1.4(13) . . . . ?
C7 C8 C9 C10 -1.6(13) . . . . ?
C8 C9 C10 C11 1.2(14) . . . . ?
C7 N2 C11 C10 0.2(11) . . . . ?
Co1 N2 C11 C10 177.1(6) . . . . ?
C7 N2 C11 C12 179.9(7) . . . . ?
Co1 N2 C11 C12 -3.2(10) . . . . ?
C9 C10 C11 N2 -0.4(13) . . . . ?
C9 C10 C11 C12 179.9(8) . . . . ?
